data_2204846
loop_
_publ_author_name
'Zhu, Zhi-Biao'
'Gao, Shan'
'Huo, Li-Hua'
'Ng, Seik Weng'

_publ_section_title
;
 Hydrogen trisodium bis(5-sulfonatosalicylate) monohydrate
;
_journal_issue 1
_journal_name_full 'Acta Crystallographica Section E'
_journal_page_first m192
_journal_page_last m194
_journal_paper_doi 10.1107/S1600536804033604
_journal_volume 61
_journal_year 2005
_chemical_formula_iupac '3Na +, H +, 2C7 H4 O6 S 2-, H2 O'
_chemical_formula_moiety '3Na +, H +, 2C7 H4 O6 S 2-, H2 O'
_chemical_formula_sum 'C14 H11 Na3 O13 S2'
_chemical_formula_weight 520.32
_chemical_name_systematic
;
Trisodium [hydrogen bis(5-sulfonatosalicylate)] monohydrate
;
_space_group_IT_number 15
_symmetry_cell_setting monoclinic
_symmetry_space_group_name_Hall '-C 2yc'
_symmetry_space_group_name_H-M 'C 1 2/c 1'
_atom_sites_solution_hydrogens geom
_atom_sites_solution_primary direct
_atom_sites_solution_secondary difmap
_audit_creation_method SHELXL-97
_cell_angle_alpha 90
_cell_angle_beta 126.02(3)
_cell_angle_gamma 90
_cell_formula_units_Z 4
_cell_length_a 22.563(5)
_cell_length_b 5.4640(10)
_cell_length_c 17.901(4)
_cell_measurement_reflns_used 7762
_cell_measurement_temperature 295(2)
_cell_measurement_theta_max 27.5
_cell_measurement_theta_min 3.6
_cell_volume 1785.0(9)
_computing_cell_refinement RAPID-AUTO
_computing_data_collection 'RAPID-AUTO (Rigaku, 1998)'
_computing_data_reduction 'CrystalStructure (Rigaku/MSC, 2002)'
_computing_molecular_graphics 'ORTEPII (Johnson, 1976)'
_computing_publication_material SHELXL97
_computing_structure_refinement 'SHELXL97 (Sheldrick, 1997)'
_computing_structure_solution 'SHELXS97 (Sheldrick, 1997)'
_diffrn_ambient_temperature 295(2)
_diffrn_measured_fraction_theta_full 1.00
_diffrn_measured_fraction_theta_max 1.00
_diffrn_measurement_device_type 'Rigaku R-AXIS RAPID'
_diffrn_measurement_method \w
_diffrn_radiation_monochromator graphite
_diffrn_radiation_source 'fine-focus sealed tube'
_diffrn_radiation_type MoK\a
_diffrn_radiation_wavelength 0.71073
_diffrn_reflns_av_R_equivalents 0.0140
_diffrn_reflns_av_sigmaI/netI 0.0115
_diffrn_reflns_limit_h_max 28
_diffrn_reflns_limit_h_min -28
_diffrn_reflns_limit_k_max 7
_diffrn_reflns_limit_k_min -7
_diffrn_reflns_limit_l_max 23
_diffrn_reflns_limit_l_min -23
_diffrn_reflns_number 8215
_diffrn_reflns_theta_full 27.5
_diffrn_reflns_theta_max 27.5
_diffrn_reflns_theta_min 3.6
_diffrn_standards_decay_% 0
_diffrn_standards_interval_count 0
_diffrn_standards_interval_time 0
_diffrn_standards_number 0
_exptl_absorpt_coefficient_mu 0.449
_exptl_absorpt_correction_T_max 0.908
_exptl_absorpt_correction_T_min 0.788
_exptl_absorpt_correction_type multi-scan
_exptl_absorpt_process_details '(ABSCOR; Higashi, 1995)'
_exptl_crystal_colour Colorless
_exptl_crystal_density_diffrn 1.936
_exptl_crystal_density_method 'not measured'
_exptl_crystal_description Block
_exptl_crystal_F_000 1056
_exptl_crystal_size_max 0.38
_exptl_crystal_size_mid 0.29
_exptl_crystal_size_min 0.22
_refine_diff_density_max 0.45
_refine_diff_density_min -0.37
_refine_ls_extinction_method none
_refine_ls_goodness_of_fit_ref 1.05
_refine_ls_hydrogen_treatment mixed
_refine_ls_matrix_type full
_refine_ls_number_parameters 156
_refine_ls_number_reflns 2034
_refine_ls_number_restraints 2
_refine_ls_restrained_S_all 1.05
_refine_ls_R_factor_all 0.032
_refine_ls_R_factor_gt 0.030
_refine_ls_shift/su_max 0.001
_refine_ls_shift/su_mean 0.000
_refine_ls_structure_factor_coef Fsqd
_refine_ls_weighting_details 'calc w = 1/[\s^2^(Fo^2^)+(0.0556P)^2^+2.0813P] where P = (Fo^2^+2Fc^2^)/3'
_refine_ls_weighting_scheme calc
_refine_ls_wR_factor_gt 0.087
_refine_ls_wR_factor_ref 0.089
_reflns_number_gt 1889
_reflns_number_total 2034
_reflns_threshold_expression I>2\s(I)
_cod_data_source_file bt6571.cif
_cod_data_source_block I
_cod_depositor_comments
;
The following automatic conversions were performed:
'_symmetry_cell_setting' value 'Monoclinic' changed to 'monoclinic'
according to '/home/saulius/struct/CIF-dictionaries/cif_core.dic'
dictionary named 'cif_core.dic' version 2.4.1 from 2010-06-29.

Automatic conversion script
Id: cif_fix_enum 1527 2010-12-29 10:47:43Z saulius 

The following automatic conversions were performed:

'_symmetry_cell_setting' value 'Monoclinic' changed to 'monoclinic'
according to /home/saulius/struct/CIF-dictionaries/cif_core.dic
dictionary named 'cif_core.dic' version 2.4.1 from 2010-06-29.

Automatic conversion script
Id: cif_fix_values 1715 2011-07-08 13:25:40Z adriana 
;
_cod_original_cell_volume 1785.1(6)
_cod_original_sg_symbol_H-M 'C 2/c'
_cod_database_code 2204846
_cod_database_fobs_code 2204846

loop_
_symmetry_equiv_pos_as_xyz
'x, y, z'
'-x, y, -z+1/2'
'x+1/2, y+1/2, z'
'-x+1/2, y+1/2, -z+1/2'
'-x, -y, -z'
'x, -y, z-1/2'
'-x+1/2, -y+1/2, -z'
'x+1/2, -y+1/2, z-1/2'

loop_
_atom_site_label
_atom_site_fract_x
_atom_site_fract_y
_atom_site_fract_z
_atom_site_U_iso_or_equiv
_atom_site_adp_type
_atom_site_calc_flag
_atom_site_refinement_flags
_atom_site_occupancy
_atom_site_type_symbol
S1 0.34683(2) 1.28216(7) 0.16723(2) 0.01840(10) Uani d . 1 S
Na1 0.2500 1.7500 0.0000 0.0271(2) Uani d S 1 Na
Na2 0.47891(4) 1.54410(10) 0.14459(4) 0.0279(2) Uani d . 1 Na
O1 0.28850(10) 1.4476(3) 0.10700(10) 0.0482(4) Uani d . 1 O
O2 0.41900(10) 1.3826(4) 0.20520(10) 0.0569(5) Uani d . 1 O
O3 0.33830(10) 1.0432(2) 0.12790(10) 0.0394(3) Uani d . 1 O
O4 0.46920(10) 0.6732(2) 0.44560(10) 0.0215(2) Uani d . 1 O
O5 0.43520(10) 0.7698(2) 0.53620(10) 0.0259(3) Uani d . 1 O
O6 0.36610(10) 1.1819(2) 0.50840(10) 0.0239(3) Uani d D 1 O
O1w 0.5000 1.8655(4) 0.2500 0.0406(5) Uani d SD 1 O
C1 0.34620(10) 1.2395(3) 0.26450(10) 0.0163(3) Uani d . 1 C
C2 0.38350(10) 1.0410(3) 0.32160(10) 0.0178(3) Uani d . 1 C
C3 0.39070(10) 1.0136(3) 0.40390(10) 0.0166(3) Uani d . 1 C
C4 0.35880(10) 1.1896(3) 0.42730(10) 0.0173(3) Uani d . 1 C
C5 0.31920(10) 1.3839(3) 0.36800(10) 0.0198(3) Uani d . 1 C
C6 0.31360(10) 1.4107(3) 0.28720(10) 0.0187(3) Uani d . 1 C
C7 0.43400(10) 0.8060(3) 0.46680(10) 0.0186(3) Uani d . 1 C
H4o 0.5000 0.5000 0.5000 0.090(10) Uiso d S 1 H
H6o 0.3840(10) 1.045(3) 0.533(2) 0.049(7) Uiso d D 1 H
H1w 0.540(2) 1.946(8) 0.278(3) 0.15(2) Uiso d D 1 H
H2 0.4040 0.9252 0.3048 0.021 Uiso calc R 1 H
H5 0.2965 1.4959 0.3827 0.024 Uiso calc R 1 H
H6 0.2880 1.5425 0.2483 0.022 Uiso calc R 1 H

loop_
_atom_site_aniso_label
_atom_site_aniso_U_11
_atom_site_aniso_U_22
_atom_site_aniso_U_33
_atom_site_aniso_U_12
_atom_site_aniso_U_13
_atom_site_aniso_U_23
S1 0.0210(2) 0.0203(2) 0.0137(2) 0.00020(10) 0.0101(2) 0.00360(10)
Na1 0.0300(5) 0.0282(5) 0.0247(5) 0.0069(4) 0.0170(4) 0.0109(4)
Na2 0.0364(4) 0.0286(4) 0.0219(3) -0.0075(3) 0.0189(3) -0.0062(3)
O1 0.0680(10) 0.0510(10) 0.0330(10) 0.0360(10) 0.0340(10) 0.0280(10)
O2 0.0400(10) 0.106(2) 0.0270(10) -0.0390(10) 0.0220(10) -0.0090(10)
O3 0.0710(10) 0.0260(10) 0.0340(10) -0.0010(10) 0.0380(10) -0.0030(10)
O4 0.0230(10) 0.0210(10) 0.0200(10) 0.0070(10) 0.0130(10) 0.0070(10)
O5 0.0340(10) 0.0260(10) 0.0200(10) 0.0080(10) 0.0170(10) 0.0090(10)
O6 0.0320(10) 0.0250(10) 0.0200(10) 0.0030(10) 0.0180(10) 0.0030(10)
O1w 0.065(2) 0.0240(10) 0.0480(10) 0.000 0.0420(10) 0.000
C1 0.0170(10) 0.0180(10) 0.0140(10) -0.0010(10) 0.0080(10) 0.0030(10)
C2 0.0190(10) 0.0180(10) 0.0180(10) 0.0030(10) 0.0110(10) 0.0030(10)
C3 0.0170(10) 0.0170(10) 0.0150(10) 0.0000(10) 0.0080(10) 0.0030(10)
C4 0.0180(10) 0.0200(10) 0.0150(10) -0.0030(10) 0.0100(10) -0.0010(10)
C5 0.0190(10) 0.0190(10) 0.0210(10) 0.0020(10) 0.0120(10) 0.0000(10)
C6 0.0190(10) 0.0160(10) 0.0180(10) 0.0030(10) 0.0090(10) 0.0040(10)
C7 0.0190(10) 0.0180(10) 0.0160(10) -0.0010(10) 0.0080(10) 0.0030(10)

loop_
_atom_type_symbol
_atom_type_description
_atom_type_scat_dispersion_real
_atom_type_scat_dispersion_imag
_atom_type_scat_source
C C 0.0033 0.0016 'International Tables Vol C Tables 4.2.6.8 and 6.1.1.4'
H H 0.0000 0.0000 'International Tables Vol C Tables 4.2.6.8 and 6.1.1.4'
O O 0.0106 0.0060 'International Tables Vol C Tables 4.2.6.8 and 6.1.1.4'
Na Na 0.0362 0.0249 'International Tables Vol C Tables 4.2.6.8 and 6.1.1.4'
S S 0.1246 0.1234 'International Tables Vol C Tables 4.2.6.8 and 6.1.1.4'

loop_
_geom_angle_atom_site_label_1
_geom_angle_atom_site_label_2
_geom_angle_atom_site_label_3
_geom_angle_site_symmetry_1
_geom_angle_site_symmetry_3
_geom_angle
_geom_angle_publ_flag
O1 S1 O2 . . 113.30(10) yes
O1 S1 O3 . . 113.90(10) yes
O1 S1 C1 . . 106.80(10) yes
O2 S1 O3 . . 111.20(10) yes
O2 S1 C1 . . 104.20(10) yes
O3 S1 C1 . . 106.60(10) yes
O1 Na1 O1 . 7_585 180 yes
O1 Na1 O3 . 1_565 89.50(10) yes
O1 Na1 O3 . 7_575 90.50(10) yes
O1 Na1 O6 . 4 79.30(10) yes
O1 Na1 O6 . 6_585 100.70(10) yes
O1 Na1 O3 7_585 1_565 90.50(10) no
O1 Na1 O3 7_585 7_575 89.50(10) no
O1 Na1 O6 7_585 4 100.70(10) no
O1 Na1 O6 7_585 6_585 79.30(10) no
O3 Na1 O3 1_565 7_575 180 yes
O3 Na1 O6 1_565 6_585 67.80(10) yes
O3 Na1 O6 1_565 4 112.20(10) yes
O3 Na1 O6 7_575 4 67.80(10) no
O3 Na1 O6 7_575 6_585 112.20(10) no
O6 Na1 O6 4 6_585 180 yes
O2 Na2 O2 . 2_655 77.50(10) no
O2 Na2 O4 . 2_665 170.30(10) no
O2 Na2 O5 . 6_575 91.80(10) no
O2 Na2 O6 . 6_585 97.60(10) no
O2 Na2 O1w . . 79.30(10) no
O2 Na2 O4 2_655 2_665 107.70(10) no
O2 Na2 O5 2_655 6_575 108.20(10) no
O2 Na2 O6 2_655 6_585 164.20(10) no
O2 Na2 O1w 2_655 . 77.20(10) no
O4 Na2 O5 2_665 6_575 78.90(10) no
O4 Na2 O6 2_665 6_585 79.60(10) no
O4 Na2 O1w 2_665 . 109.60(10) no
O5 Na2 O6 6_575 6_585 86.80(10) no
O5 Na2 O1w 6_575 . 168.50(10) no
O6 Na2 O1w 6_585 . 87.20(10) no
S1 O1 Na1 . . 144.90(10) no
S1 O2 Na2 . . 135.80(10) no
S1 O2 Na2 . 2_655 136.00(10) no
Na2 O2 Na2 . 2_655 86.90(10) no
S1 O3 Na1 . 1_545 145.40(10) no
C7 O4 Na2 . 2_645 157.20(10) no
C7 O5 Na2 . 6_576 134.40(10) no
C4 O6 Na1 . 4_545 117.00(10) no
C4 O6 Na2 . 6_586 113.70(10) no
Na1 O6 Na2 4_545 6_586 111.00(10) no
Na2 O1w Na2 . 2_655 86.50(10) no
C2 C1 S1 . . 118.50(10) yes
C6 C1 S1 . . 120.80(10) yes
C2 C1 C6 . . 120.50(10) yes
C1 C2 C3 . . 120.40(10) yes
C2 C3 C4 . . 118.80(10) yes
C2 C3 C7 . . 119.90(10) yes
C4 C3 C7 . . 121.30(10) yes
O6 C4 C5 . . 117.30(10) yes
O6 C4 C3 . . 122.30(10) yes
C3 C4 C5 . . 120.40(10) yes
C4 C5 C5 . . 120.20(10) yes
C1 C6 C5 . . 119.70(10) yes
O5 C7 O4 . . 123.40(10) yes
O5 C7 C3 . . 119.70(10) yes
O4 C7 C3 . . 116.90(10) yes
C7 O4 H4o . . 111.0 no
Na2 O4 H4o 2_645 . 91.80(10) no
C4 O6 H6o . . 107(2) no
Na1 O6 H6o 4_545 . 109(2) no
Na2 O6 H6o 6_586 . 96(2) no
Na2 O1w H1w . . 120(3) no
Na2 O1w H1w 2_655 . 105(3) no
C1 C2 H2 . . 119.8 no
C3 C2 H2 . . 119.8 no
C6 C5 H5 . . 119.9 no
C4 C5 H5 . . 119.9 no
C5 C6 H6 . . 120.1 no
C1 C6 H6 . . 120.1 no

loop_
_geom_bond_atom_site_label_1
_geom_bond_atom_site_label_2
_geom_bond_site_symmetry_2
_geom_bond_distance
_geom_bond_publ_flag
S1 O1 . 1.4300(10) yes
S1 O2 . 1.4530(10) yes
S1 O3 . 1.4420(10) yes
S1 C1 . 1.764(2) yes
Na1 O1 . 2.2800(10) yes
Na1 O1 7_585 2.2800(10) yes
Na1 O3 1_565 2.533(2) yes
Na1 O3 7_575 2.533(2) yes
Na1 O6 4 2.5610(10) yes
Na1 O6 6_585 2.5610(10) yes
Na2 O2 . 2.347(2) yes
Na2 O2 2_655 2.456(2) yes
Na2 O4 2_665 2.5890(10) yes
Na2 O5 6_575 2.3300(10) yes
Na2 O6 6_585 2.715(2) yes
Na2 O1w . 2.412(2) yes
O4 C7 . 1.286(2) yes
O5 C7 . 1.243(2) yes
O6 C4 . 1.362(2) yes
C1 C2 . 1.385(2) yes
C1 C6 . 1.392(2) yes
C2 C3 . 1.393(2) yes
C3 C4 . 1.405(2) yes
C3 C7 . 1.489(2) yes
C4 C5 . 1.392(2) yes
C5 C6 . 1.382(2) yes
O4 H4o . 1.238 no
O6 H6o . 0.850(10) no
O1w H1w . 0.850(10) no
C2 H2 . 0.93 no
C5 H5 . 0.93 no
C6 H6 . 0.93 no

loop_
_geom_hbond_atom_site_label_D
_geom_hbond_atom_site_label_H
_geom_hbond_atom_site_label_A
_geom_hbond_site_symmetry_A
_geom_hbond_distance_DH
_geom_hbond_distance_HA
_geom_hbond_distance_DA
_geom_hbond_angle_DHA
_geom_hbond_publ_flag
O4 H4o O4 5_666 1.238 1.238 2.475(2) 180 yes
O6 H6o O5 . 0.850(10) 1.87(2) 2.615(2) 147(2) yes
O1w H1w O2 2_665 0.850(10) 2.51(3) 3.200(3) 139(4) yes
O1w H1w O3 2_665 0.850(10) 2.29(2) 3.107(2) 162(5) yes

loop_
_geom_torsion_atom_site_label_1
_geom_torsion_atom_site_label_2
_geom_torsion_atom_site_label_3
_geom_torsion_atom_site_label_4
_geom_torsion_site_symmetry_1
_geom_torsion_site_symmetry_4
_geom_torsion
_geom_torsion_publ_flag
O3 S1 O1 Na1 . . -94.3(2) no
O2 S1 O1 Na1 . . 34.2(2) no
C1 S1 O1 Na1 . . 148.3(2) no
O3 Na1 O1 S1 1_565 . -73.8(2) no
O3 Na1 O1 S1 7_575 . 106.2(2) no
O6 Na1 O1 S1 6_585 . -6.6(2) no
O6 Na1 O1 S1 4 . 173.4(2) no
O1 S1 O2 Na2 . . -57.4(2) no
O3 S1 O2 Na2 . . 72.4(2) no
C1 S1 O2 Na2 . . -173.1(2) no
O1 S1 O2 Na2 . 2_655 105.3(2) no
O3 S1 O2 Na2 . 2_655 -124.8(2) no
C1 S1 O2 Na2 . 2_655 -10.4(2) no
O5 Na2 O2 S1 6_575 . -44.2(2) no
O1w Na2 O2 S1 . . 128.4(2) no
O2 Na2 O2 S1 2_655 . -152.5(2) no
O6 Na2 O2 S1 6_585 . 42.7(2) no
O5 Na2 O2 Na2 6_575 2_655 147.70(10) no
O1w Na2 O2 Na2 . 2_655 -39.70(10) no
O2 Na2 O2 Na2 2_655 2_655 39.40(10) no
O6 Na2 O2 Na2 6_585 2_655 -125.40(10) no
O1 S1 O3 Na1 . 1_545 -15.3(2) no
O2 S1 O3 Na1 . 1_545 -144.90(10) no
C1 S1 O3 Na1 . 1_545 102.20(10) no
O5 Na2 O1w Na2 6_575 2_655 80.5(3) no
O2 Na2 O1w Na2 . 2_655 40.60(10) no
O2 Na2 O1w Na2 2_655 2_655 -38.80(10) no
O4 Na2 O1w Na2 2_665 2_655 -143.30(10) no
O6 Na2 O1w Na2 6_585 2_655 138.90(10) no
O1 S1 C1 C2 . . 163.00(10) no
O3 S1 C1 C2 . . 40.80(10) no
O2 S1 C1 C2 . . -76.8(2) no
O1 S1 C1 C6 . . -21.6(2) no
O3 S1 C1 C6 . . -143.70(10) no
O2 S1 C1 C6 . . 98.6(2) no
C6 C1 C2 C3 . . -1.8(2) no
S1 C1 C2 C3 . . 173.60(10) no
C1 C2 C3 C4 . . 0.6(2) no
C1 C2 C3 C7 . . -177.00(10) no
Na1 O6 C4 C5 4_545 . 47.1(2) no
Na2 O6 C4 C5 6_586 . -84.50(10) no
Na1 O6 C4 C3 4_545 . -134.20(10) no
Na2 O6 C4 C3 6_586 . 94.20(10) no
C2 C3 C4 O6 . . -177.00(10) no
C7 C3 C4 O6 . . 0.6(2) no
C2 C3 C4 C5 . . 1.7(2) no
C7 C3 C4 C5 . . 179.20(10) no
O6 C4 C5 C6 . . 176.00(10) no
C3 C4 C5 C6 . . -2.7(2) no
C4 C5 C6 C1 . . 1.4(2) no
C2 C1 C6 C5 . . 0.8(2) no
S1 C1 C6 C5 . . -174.50(10) no
Na2 O5 C7 O4 6_576 . -10.0(2) no
Na2 O5 C7 C3 6_576 . 170.50(10) no
Na2 O4 C7 O5 2_645 . -172.4(2) no
Na2 O4 C7 C3 2_645 . 7.2(3) no
C2 C3 C7 O5 . . -173.90(10) no
C4 C3 C7 O5 . . 8.6(2) no
C2 C3 C7 O4 . . 6.5(2) no
C4 C3 C7 O4 . . -171.00(10) no
